data_7060332
loop_
_publ_author_name
'Ertler, Daniel'
'Kuntze-Fechner, Maximilian W.'
'D\"urr, Simon'
'Lubitz, Katharina'
'Radius, Udo'

_publ_section_title
;
 C--F bond activation of perfluorinated arenes using NHC-stabilized cobalt
 half-sandwich complexes
;
_journal_issue 33
_journal_name_full 'New Journal of Chemistry'
_journal_page_first 14999
_journal_page_last 15016
_journal_paper_doi 10.1039/D0NJ06137A
_journal_volume 45
_journal_year 2021
_chemical_formula_moiety 'C19 H21 Co F4 N2'
_chemical_formula_sum 'C19 H21 Co F4 N2'
_chemical_formula_weight 412.31
_space_group_crystal_system tetragonal
_space_group_IT_number 122
_space_group_name_Hall 'I -4 2bw'
_space_group_name_H-M_alt 'I -4 2 d'
_atom_sites_solution_hydrogens geom
_audit_creation_method SHELXL-2018/1
_audit_update_record
;
2020-12-15 deposited with the CCDC.	2021-01-12 downloaded from the CCDC.
;
_cell_angle_alpha 90
_cell_angle_beta 90
_cell_angle_gamma 90
_cell_formula_units_Z 16
_cell_length_a 14.430
_cell_length_b 14.430
_cell_length_c 34.979(4)
_cell_measurement_reflns_used 9920
_cell_measurement_temperature 100(2)
_cell_measurement_theta_max 26.05
_cell_measurement_theta_min 2.31
_cell_volume 7283.5(8)
_computing_cell_refinement 'Saint-NT v. 7.23'
_computing_data_collection 'Smart-NT v. 5.63'
_computing_data_reduction 'Saint-NT v. 7.23'
_computing_structure_refinement 'SHELXL-2018/1 (Sheldrick, 2018)'
_diffrn_ambient_temperature 100(2)
_diffrn_measured_fraction_theta_full 0.999
_diffrn_measured_fraction_theta_max 0.998
_diffrn_measurement_device_type 'CCD area detector'
_diffrn_measurement_method 'phi and omega scans'
_diffrn_radiation_monochromator graphite
_diffrn_radiation_type MoK\a
_diffrn_radiation_wavelength 0.71073
_diffrn_reflns_av_R_equivalents 0.0120
_diffrn_reflns_av_unetI/netI 0.0210
_diffrn_reflns_Laue_measured_fraction_full 0.999
_diffrn_reflns_Laue_measured_fraction_max 0.998
_diffrn_reflns_limit_h_max 12
_diffrn_reflns_limit_h_min -12
_diffrn_reflns_limit_k_max 17
_diffrn_reflns_limit_k_min 0
_diffrn_reflns_limit_l_max 43
_diffrn_reflns_limit_l_min 0
_diffrn_reflns_number 3558
_diffrn_reflns_point_group_measured_fraction_full 1.000
_diffrn_reflns_point_group_measured_fraction_max 0.998
_diffrn_reflns_theta_full 26.000
_diffrn_reflns_theta_max 26.053
_diffrn_reflns_theta_min 2.246
_diffrn_source 'fine-focus sealed tube'
_exptl_absorpt_coefficient_mu 0.986
_exptl_absorpt_correction_T_max 0.7453
_exptl_absorpt_correction_T_min 0.6440
_exptl_absorpt_correction_type multi-scan
_exptl_absorpt_process_details 'SadAbs-2008/1 (Bruker, 2008)'
_exptl_crystal_colour red
_exptl_crystal_density_diffrn 1.504
_exptl_crystal_density_method 'not measured'
_exptl_crystal_description block
_exptl_crystal_F_000 3392
_exptl_crystal_size_max 0.36
_exptl_crystal_size_mid 0.18
_exptl_crystal_size_min 0.16
_refine_diff_density_max 0.273
_refine_diff_density_min -0.229
_refine_diff_density_rms 0.063
_refine_ls_abs_structure_details
;
 Refined as an inversion twin.
;
_refine_ls_abs_structure_Flack 0.474(17)
_refine_ls_extinction_method none
_refine_ls_goodness_of_fit_ref 1.089
_refine_ls_hydrogen_treatment constr
_refine_ls_matrix_type full
_refine_ls_number_parameters 240
_refine_ls_number_reflns 3506
_refine_ls_number_restraints 0
_refine_ls_restrained_S_all 1.089
_refine_ls_R_factor_all 0.0281
_refine_ls_R_factor_gt 0.0271
_refine_ls_shift/su_max 0.001
_refine_ls_shift/su_mean 0.000
_refine_ls_structure_factor_coef Fsqd
_refine_ls_weighting_details 'w=1/[\s^2^(Fo^2^)+(0.0357P)^2^+3.9630P] where P=(Fo^2^+2Fc^2^)/3'
_refine_ls_weighting_scheme calc
_refine_ls_wR_factor_gt 0.0665
_refine_ls_wR_factor_ref 0.0675
_reflns_Friedel_coverage 0.817
_reflns_Friedel_fraction_full 1.000
_reflns_Friedel_fraction_max 0.998
_reflns_number_gt 3418
_reflns_number_total 3506
_reflns_threshold_expression 'I > 2\s(I)'
_cod_data_source_file d0nj06137a2.cif
_cod_data_source_block compound_18
_cod_depositor_comments 'Adding full bibliography for 7060330--7060340.cif.'
_cod_original_cell_volume 7284(2)
_cod_database_code 7060332
_shelx_shelxl_version_number 2018/1
_shelx_space_group_comment
;
The symmetry employed for this shelxl refinement is uniquely defined
by the following loop, which should always be used as a source of
symmetry information in preference to the above space-group names.
They are only intended as comments.
;

loop_
_space_group_symop_operation_xyz
'x, y, z'
'-x, -y, z'
'y, -x, -z'
'-y, x, -z'
'-x+1/2, y, -z+3/4'
'x+1/2, -y, -z+3/4'
'-y+1/2, -x, z+3/4'
'y+1/2, x, z+3/4'
'x+1/2, y+1/2, z+1/2'
'-x+1/2, -y+1/2, z+1/2'
'y+1/2, -x+1/2, -z+1/2'
'-y+1/2, x+1/2, -z+1/2'
'-x+1, y+1/2, -z+5/4'
'x+1, -y+1/2, -z+5/4'
'-y+1, -x+1/2, z+5/4'
'y+1, x+1/2, z+5/4'

loop_
_atom_site_label
_atom_site_type_symbol
_atom_site_fract_x
_atom_site_fract_y
_atom_site_fract_z
_atom_site_U_iso_or_equiv
_atom_site_adp_type
_atom_site_occupancy
_atom_site_site_symmetry_order
_atom_site_calc_flag
_atom_site_refinement_flags_posn
_atom_site_refinement_flags_adp
_atom_site_refinement_flags_occupancy
_atom_site_disorder_assembly
_atom_site_disorder_group
Co Co -0.14745(3) 0.07472(3) -0.21950(2) 0.02888(12) Uani 1 1 d . . . . .
C1 C -0.1461(2) 0.1896(2) -0.24669(8) 0.0352(6) Uani 1 1 d . . . . .
N1 N -0.1525(2) 0.2771(2) -0.23250(8) 0.0473(7) Uani 1 1 d . . . . .
N2 N -0.1428(2) 0.20209(19) -0.28537(8) 0.0403(6) Uani 1 1 d . . . . .
C2 C -0.1534(4) 0.3422(3) -0.26152(11) 0.0648(12) Uani 1 1 d . . . . .
H2A H -0.157426 0.407495 -0.258568 0.078 Uiso 1 1 calc R U . . .
C3 C -0.1474(3) 0.2960(3) -0.29439(11) 0.0568(10) Uani 1 1 d . . . . .
H3A H -0.146523 0.322127 -0.319310 0.068 Uiso 1 1 calc R U . . .
C4 C -0.1661(3) 0.3003(3) -0.19165(10) 0.0549(10) Uani 1 1 d . . . . .
H4A H -0.154345 0.242945 -0.176360 0.066 Uiso 1 1 calc R U . . .
C5 C -0.2671(4) 0.3281(4) -0.18574(14) 0.089(2) Uani 1 1 d . . . . .
H5A H -0.307590 0.277903 -0.194562 0.134 Uiso 1 1 calc R U . . .
H5B H -0.280307 0.384474 -0.200356 0.134 Uiso 1 1 calc R U . . .
H5C H -0.278262 0.339611 -0.158524 0.134 Uiso 1 1 calc R U . . .
C6 C -0.0979(4) 0.3735(3) -0.17864(14) 0.0754(15) Uani 1 1 d . . . . .
H6A H -0.034570 0.351154 -0.182709 0.113 Uiso 1 1 calc R U . . .
H6B H -0.107414 0.386292 -0.151405 0.113 Uiso 1 1 calc R U . . .
H6C H -0.107704 0.430408 -0.193380 0.113 Uiso 1 1 calc R U . . .
C7 C -0.1456(3) 0.1284(2) -0.31392(9) 0.0417(8) Uani 1 1 d . . . . .
H7A H -0.143619 0.067958 -0.299994 0.050 Uiso 1 1 calc R U . . .
C8 C -0.2383(3) 0.1328(3) -0.33563(12) 0.0617(11) Uani 1 1 d . . . . .
H8A H -0.289646 0.129502 -0.317363 0.093 Uiso 1 1 calc R U . . .
H8B H -0.242241 0.080581 -0.353465 0.093 Uiso 1 1 calc R U . . .
H8C H -0.241926 0.191144 -0.349904 0.093 Uiso 1 1 calc R U . . .
C9 C -0.0635(3) 0.1309(3) -0.34098(10) 0.0519(9) Uani 1 1 d . . . . .
H9A H -0.005883 0.125533 -0.326287 0.078 Uiso 1 1 calc R U . . .
H9B H -0.063529 0.189561 -0.355095 0.078 Uiso 1 1 calc R U . . .
H9C H -0.067880 0.079161 -0.359045 0.078 Uiso 1 1 calc R U . . .
C11 C -0.2147(2) -0.0075(3) -0.17831(11) 0.0533(11) Uani 1 1 d . . . . .
H11A H -0.190010 -0.022601 -0.152331 0.064 Uiso 1 1 calc R U . . .
C12 C -0.2706(2) 0.0682(3) -0.18722(11) 0.0530(10) Uani 1 1 d . . . . .
H12A H -0.294102 0.116144 -0.168993 0.064 Uiso 1 1 calc R U . . .
C13 C -0.2901(2) 0.0627(3) -0.22729(10) 0.0443(8) Uani 1 1 d . . . . .
H13A H -0.330184 0.106240 -0.242146 0.053 Uiso 1 1 calc R U . . .
C14 C -0.2480(2) -0.0174(3) -0.24149(11) 0.0420(8) Uani 1 1 d . . . . .
H14A H -0.251570 -0.040768 -0.268365 0.050 Uiso 1 1 calc R U . . .
C15 C -0.2004(2) -0.0597(3) -0.21114(12) 0.0478(9) Uani 1 1 d . . . . .
H15A H -0.163977 -0.118562 -0.212710 0.057 Uiso 1 1 calc R U . . .
F1 F 0.02447(12) 0.10050(12) -0.25971(5) 0.0340(4) Uani 1 1 d . . . . .
F2 F 0.00954(13) 0.18542(12) -0.19356(5) 0.0365(4) Uani 1 1 d . . . . .
F4 F -0.02044(14) 0.09212(17) -0.05573(5) 0.0504(6) Uani 1 1 d . . . . .
F3 F -0.05636(14) 0.17936(14) -0.12193(6) 0.0437(5) Uani 1 1 d . . . . .
C21 C -0.01712(19) 0.0479(2) -0.23075(8) 0.0265(6) Uani 1 1 d . . . . .
C22 C -0.0288(2) 0.0961(2) -0.19486(8) 0.0275(6) Uani 1 1 d . . . . .
C23 C -0.01305(18) 0.0472(2) -0.15827(8) 0.0277(6) Uani 1 1 d . . . . .
C24 C -0.0253(2) 0.0909(2) -0.12336(9) 0.0345(7) Uani 1 1 d . . . . .
C25 C -0.0114(2) 0.0458(3) -0.08883(8) 0.0372(7) Uani 1 1 d . . . . .

loop_
_atom_site_aniso_label
_atom_site_aniso_U_11
_atom_site_aniso_U_22
_atom_site_aniso_U_33
_atom_site_aniso_U_23
_atom_site_aniso_U_13
_atom_site_aniso_U_12
Co 0.0226(2) 0.0366(2) 0.02738(18) 0.00443(16) -0.00069(15) 0.00137(17)
C1 0.0367(16) 0.0364(16) 0.0323(14) 0.0046(12) -0.0041(14) 0.0019(15)
N1 0.064(2) 0.0394(16) 0.0382(14) -0.0012(12) -0.0079(14) 0.0164(15)
N2 0.0503(16) 0.0360(14) 0.0345(13) 0.0059(11) -0.0056(13) -0.0024(14)
C2 0.102(4) 0.038(2) 0.054(2) 0.0051(17) -0.016(2) 0.017(2)
C3 0.090(3) 0.0385(19) 0.0423(19) 0.0103(15) -0.011(2) 0.004(2)
C4 0.074(3) 0.052(2) 0.0388(18) -0.0079(16) -0.0074(18) 0.028(2)
C5 0.095(4) 0.118(5) 0.055(3) -0.013(3) -0.009(3) 0.072(4)
C6 0.121(4) 0.049(2) 0.056(2) -0.016(2) -0.013(3) 0.017(3)
C7 0.055(2) 0.0384(18) 0.0315(15) 0.0052(13) -0.0048(15) -0.0116(17)
C8 0.062(3) 0.075(3) 0.049(2) 0.001(2) -0.0147(19) -0.018(2)
C9 0.068(3) 0.054(2) 0.0334(17) 0.0022(16) 0.0007(17) -0.011(2)
C11 0.0286(17) 0.088(3) 0.0429(19) 0.029(2) -0.0039(14) -0.0173(19)
C12 0.0296(17) 0.078(3) 0.052(2) -0.010(2) 0.0126(15) -0.0057(19)
C13 0.0214(14) 0.060(2) 0.052(2) 0.0088(17) -0.0026(13) 0.0026(15)
C14 0.0300(17) 0.049(2) 0.0475(19) 0.0025(16) 0.0010(14) -0.0108(15)
C15 0.0263(16) 0.046(2) 0.071(3) 0.0205(18) 0.0061(15) -0.0094(14)
F1 0.0320(9) 0.0388(10) 0.0311(9) 0.0077(7) 0.0043(7) -0.0037(8)
F2 0.0380(10) 0.0277(9) 0.0440(10) -0.0028(7) 0.0005(8) -0.0036(7)
F4 0.0390(11) 0.0820(16) 0.0300(9) -0.0150(10) 0.0011(8) -0.0040(11)
F3 0.0436(11) 0.0459(11) 0.0416(10) -0.0149(8) -0.0016(8) 0.0084(9)
C21 0.0198(13) 0.0335(15) 0.0262(13) 0.0051(11) 0.0004(10) -0.0035(11)
C22 0.0243(14) 0.0260(14) 0.0321(14) 0.0009(11) -0.0023(11) -0.0012(11)
C23 0.0195(13) 0.0384(16) 0.0251(13) -0.0017(12) -0.0014(10) -0.0005(11)
C24 0.0253(14) 0.0435(18) 0.0347(15) -0.0069(13) -0.0022(12) 0.0016(13)
C25 0.0247(15) 0.063(2) 0.0240(13) -0.0084(13) 0.0001(11) -0.0038(14)

loop_
_atom_type_symbol
_atom_type_description
_atom_type_scat_dispersion_real
_atom_type_scat_dispersion_imag
_atom_type_scat_source
C C 0.0033 0.0016 'International Tables Vol C Tables 4.2.6.8 and 6.1.1.4'
H H 0.0000 0.0000 'International Tables Vol C Tables 4.2.6.8 and 6.1.1.4'
N N 0.0061 0.0033 'International Tables Vol C Tables 4.2.6.8 and 6.1.1.4'
F F 0.0171 0.0103 'International Tables Vol C Tables 4.2.6.8 and 6.1.1.4'
Co Co 0.3494 0.9721 'International Tables Vol C Tables 4.2.6.8 and 6.1.1.4'

loop_
_geom_angle_atom_site_label_1
_geom_angle_atom_site_label_2
_geom_angle_atom_site_label_3
_geom_angle
_geom_angle_site_symmetry_1
_geom_angle_site_symmetry_3
_geom_angle_publ_flag
C1 Co C22 94.23(13) . . ?
C1 Co C21 93.51(13) . . ?
C22 Co C21 43.47(12) . . ?
C1 Co C13 91.00(15) . . ?
C22 Co C13 160.48(13) . . ?
C21 Co C13 154.86(14) . . ?
C1 Co C11 146.59(16) . . ?
C22 Co C11 101.11(13) . . ?
C21 Co C11 117.96(14) . . ?
C13 Co C11 65.59(14) . . ?
C1 Co C15 150.71(15) . . ?
C22 Co C15 113.87(13) . . ?
C21 Co C15 101.20(13) . . ?
C13 Co C15 65.35(15) . . ?
C11 Co C15 38.52(17) . . ?
C1 Co C12 108.31(16) . . ?
C22 Co C12 120.86(13) . . ?
C21 Co C12 155.21(15) . . ?
C13 Co C12 39.94(14) . . ?
C11 Co C12 38.64(16) . . ?
C15 Co C12 65.07(16) . . ?
C1 Co C14 111.83(14) . . ?
C22 Co C14 150.12(13) . . ?
C21 Co C14 117.48(13) . . ?
C13 Co C14 38.89(15) . . ?
C11 Co C14 65.01(15) . . ?
C15 Co C14 38.88(14) . . ?
C12 Co C14 65.67(15) . . ?
N1 C1 N2 104.0(3) . . ?
N1 C1 Co 128.5(2) . . ?
N2 C1 Co 127.4(2) . . ?
C1 N1 C2 111.3(3) . . ?
C1 N1 C4 124.8(3) . . ?
C2 N1 C4 123.7(3) . . ?
C1 N2 C3 110.6(3) . . ?
C1 N2 C7 125.5(3) . . ?
C3 N2 C7 123.5(3) . . ?
C3 C2 N1 107.1(3) . . ?
C3 C2 H2A 126.5 . . ?
N1 C2 H2A 126.5 . . ?
C2 C3 N2 107.1(3) . . ?
C2 C3 H3A 126.4 . . ?
N2 C3 H3A 126.4 . . ?
N1 C4 C6 111.2(4) . . ?
N1 C4 C5 108.5(3) . . ?
C6 C4 C5 113.4(4) . . ?
N1 C4 H4A 107.9 . . ?
C6 C4 H4A 107.9 . . ?
C5 C4 H4A 107.9 . . ?
C4 C5 H5A 109.5 . . ?
C4 C5 H5B 109.5 . . ?
H5A C5 H5B 109.5 . . ?
C4 C5 H5C 109.5 . . ?
H5A C5 H5C 109.5 . . ?
H5B C5 H5C 109.5 . . ?
C4 C6 H6A 109.5 . . ?
C4 C6 H6B 109.5 . . ?
H6A C6 H6B 109.5 . . ?
C4 C6 H6C 109.5 . . ?
H6A C6 H6C 109.5 . . ?
H6B C6 H6C 109.5 . . ?
N2 C7 C9 112.8(3) . . ?
N2 C7 C8 109.4(3) . . ?
C9 C7 C8 111.7(3) . . ?
N2 C7 H7A 107.5 . . ?
C9 C7 H7A 107.5 . . ?
C8 C7 H7A 107.5 . . ?
C7 C8 H8A 109.5 . . ?
C7 C8 H8B 109.5 . . ?
H8A C8 H8B 109.5 . . ?
C7 C8 H8C 109.5 . . ?
H8A C8 H8C 109.5 . . ?
H8B C8 H8C 109.5 . . ?
C7 C9 H9A 109.5 . . ?
C7 C9 H9B 109.5 . . ?
H9A C9 H9B 109.5 . . ?
C7 C9 H9C 109.5 . . ?
H9A C9 H9C 109.5 . . ?
H9B C9 H9C 109.5 . . ?
C15 C11 C12 109.1(3) . . ?
C15 C11 Co 70.8(2) . . ?
C12 C11 Co 70.8(2) . . ?
C15 C11 H11A 125.5 . . ?
C12 C11 H11A 125.5 . . ?
Co C11 H11A 125.5 . . ?
C11 C12 C13 106.8(4) . . ?
C11 C12 Co 70.5(2) . . ?
C13 C12 Co 69.10(19) . . ?
C11 C12 H12A 126.6 . . ?
C13 C12 H12A 126.6 . . ?
Co C12 H12A 126.6 . . ?
C14 C13 C12 108.0(3) . . ?
C14 C13 Co 71.68(19) . . ?
C12 C13 Co 70.95(19) . . ?
C14 C13 H13A 126.0 . . ?
C12 C13 H13A 126.0 . . ?
Co C13 H13A 126.0 . . ?
C13 C14 C15 107.7(4) . . ?
C13 C14 Co 69.4(2) . . ?
C15 C14 Co 70.3(2) . . ?
C13 C14 H14A 126.2 . . ?
C15 C14 H14A 126.2 . . ?
Co C14 H14A 126.2 . . ?
C11 C15 C14 108.5(4) . . ?
C11 C15 Co 70.7(2) . . ?
C14 C15 Co 70.8(2) . . ?
C11 C15 H15A 125.8 . . ?
C14 C15 H15A 125.8 . . ?
Co C15 H15A 125.8 . . ?
F1 C21 C22 114.7(2) . . ?
F1 C21 C21 111.5(2) . 2 ?
C22 C21 C21 119.49(16) . 2 ?
F1 C21 Co 116.71(18) . . ?
C22 C21 Co 67.61(15) . . ?
C21 C21 Co 120.6(3) 2 . ?
F2 C22 C21 115.1(2) . . ?
F2 C22 C23 110.5(2) . . ?
C21 C22 C23 120.3(2) . . ?
F2 C22 Co 120.52(19) . . ?
C21 C22 Co 68.92(15) . . ?
C23 C22 Co 116.32(19) . . ?
C24 C23 C23 118.20(19) . 2 ?
C24 C23 C22 121.7(3) . . ?
C23 C23 C22 120.05(16) 2 . ?
F3 C24 C23 120.3(3) . . ?
F3 C24 C25 117.3(3) . . ?
C23 C24 C25 122.4(3) . . ?
F4 C25 C25 120.42(18) . 2 ?
F4 C25 C24 120.2(3) . . ?
C25 C25 C24 119.36(19) 2 . ?

loop_
_geom_bond_atom_site_label_1
_geom_bond_atom_site_label_2
_geom_bond_distance
_geom_bond_site_symmetry_2
_geom_bond_publ_flag
Co C1 1.911(3) . ?
Co C22 1.942(3) . ?
Co C21 1.960(3) . ?
Co C13 2.083(3) . ?
Co C11 2.104(3) . ?
Co C15 2.105(4) . ?
Co C12 2.108(3) . ?
Co C14 2.113(4) . ?
C1 N1 1.361(4) . ?
C1 N2 1.366(4) . ?
N1 C2 1.382(5) . ?
N1 C4 1.481(4) . ?
N2 C3 1.392(4) . ?
N2 C7 1.459(4) . ?
C2 C3 1.332(5) . ?
C2 H2A 0.9500 . ?
C3 H3A 0.9500 . ?
C4 C6 1.513(6) . ?
C4 C5 1.526(6) . ?
C4 H4A 1.0000 . ?
C5 H5A 0.9800 . ?
C5 H5B 0.9800 . ?
C5 H5C 0.9800 . ?
C6 H6A 0.9800 . ?
C6 H6B 0.9800 . ?
C6 H6C 0.9800 . ?
C7 C9 1.518(5) . ?
C7 C8 1.539(5) . ?
C7 H7A 1.0000 . ?
C8 H8A 0.9800 . ?
C8 H8B 0.9800 . ?
C8 H8C 0.9800 . ?
C9 H9A 0.9800 . ?
C9 H9B 0.9800 . ?
C9 H9C 0.9800 . ?
C11 C15 1.389(6) . ?
C11 C12 1.394(6) . ?
C11 H11A 1.0000 . ?
C12 C13 1.432(5) . ?
C12 H12A 1.0000 . ?
C13 C14 1.397(5) . ?
C13 H13A 1.0000 . ?
C14 C15 1.404(5) . ?
C14 H14A 1.0000 . ?
C15 H15A 1.0000 . ?
F1 C21 1.401(3) . ?
F2 C22 1.403(3) . ?
F4 C25 1.343(3) . ?
F3 C24 1.354(4) . ?
C21 C22 1.445(4) . ?
C21 C21 1.469(6) 2 ?
C22 C23 1.479(4) . ?
C23 C24 1.385(4) . ?
C23 C23 1.414(6) 2 ?
C24 C25 1.387(4) . ?
C25 C25 1.362(7) 2 ?
